data_4084320
loop_
_publ_author_name
'Turlington, Christopher R.'
'Morris, James'
'White, Peter S.'
'Brennessel, William W.'
'Jones, William D.'
'Brookhart, Maurice'
'Templeton, Joseph L.'

_publ_section_title
;
 Exploring Oxidation of Half-Sandwich Rhodium Complexes: Oxygen Atom
 Insertion into the Rhodium--Carbon Bond of \k2-Coordinated
 2-Phenylpyridine
;
_journal_issue 17
_journal_name_full Organometallics
_journal_page_first 4442
_journal_paper_doi 10.1021/om500660n
_journal_volume 33
_journal_year 2014
_chemical_formula_moiety 'C42 H46 N2 O2 Rh2, 2(C F3 O3 S)'
_chemical_formula_sum 'C44 H46 F6 N2 O8 Rh2 S2'
_chemical_formula_weight 1114.77
_chemical_name_common jonjcm27
_chemical_name_systematic
; 
 {[Cp*Rh(O-PhPy)]2}2+ [CF3SO3]2-
;
_space_group_IT_number 2
_symmetry_cell_setting triclinic
_symmetry_space_group_name_Hall '-P 1'
_symmetry_space_group_name_H-M 'P -1'
_atom_sites_solution_hydrogens geom
_atom_sites_solution_primary direct
_atom_sites_solution_secondary difmap
_audit_creation_method SHELXL-97
_cell_angle_alpha 91.647(4)
_cell_angle_beta 115.317(4)
_cell_angle_gamma 91.827(4)
_cell_formula_units_Z 1
_cell_length_a 9.925(3)
_cell_length_b 10.598(3)
_cell_length_c 11.517(3)
_cell_measurement_reflns_used 2476
_cell_measurement_temperature 100.0(1)
_cell_measurement_theta_max 22.38
_cell_measurement_theta_min 2.27
_cell_volume 1093.3(5)
_computing_cell_refinement 'SAINT (Bruker, 2009)'
_computing_data_collection 'APEX2 (Bruker, 2010)'
_computing_data_reduction 'SAINT (Bruker, 2009)'
_computing_molecular_graphics 'SHELXTL (Sheldrick, 2008)'
_computing_publication_material 'SHELXTL (Sheldrick, 2008)'
_computing_structure_refinement 'SHELXL-97 (Sheldrick, 2008)'
_computing_structure_solution 'SIR97 (Altomare et al., 1999)'
_diffrn_ambient_temperature 100.0(1)
_diffrn_measured_fraction_theta_full 1.000
_diffrn_measured_fraction_theta_max 1.000
_diffrn_measurement_device_type 'Bruker SMART APEX II CCD Platform'
_diffrn_measurement_method 'area detector, \w scans per \f'
_diffrn_radiation_monochromator graphite
_diffrn_radiation_source 'fine-focus sealed tube'
_diffrn_radiation_type MoK\a
_diffrn_radiation_wavelength 0.71073
_diffrn_reflns_av_R_equivalents 0.0987
_diffrn_reflns_av_sigmaI/netI 0.0870
_diffrn_reflns_limit_h_max 11
_diffrn_reflns_limit_h_min -11
_diffrn_reflns_limit_k_max 12
_diffrn_reflns_limit_k_min -12
_diffrn_reflns_limit_l_max 13
_diffrn_reflns_limit_l_min -13
_diffrn_reflns_number 14736
_diffrn_reflns_theta_full 25.03
_diffrn_reflns_theta_max 25.03
_diffrn_reflns_theta_min 1.92
_diffrn_standards_number 0
_exptl_absorpt_coefficient_mu 0.932
_exptl_absorpt_correction_T_max 0.9637
_exptl_absorpt_correction_T_min 0.8502
_exptl_absorpt_correction_type multi-scan
_exptl_absorpt_process_details 'SADABS (Sheldrick, 2008)'
_exptl_crystal_colour yellow-orange
_exptl_crystal_density_diffrn 1.693
_exptl_crystal_density_method 'not measured'
_exptl_crystal_description needle
_exptl_crystal_F_000 564
_exptl_crystal_size_max 0.18
_exptl_crystal_size_mid 0.08
_exptl_crystal_size_min 0.04
_refine_diff_density_max 1.334
_refine_diff_density_min -1.131
_refine_diff_density_rms 0.154
_refine_ls_extinction_method none
_refine_ls_goodness_of_fit_ref 1.008
_refine_ls_hydrogen_treatment constr
_refine_ls_matrix_type full
_refine_ls_number_parameters 325
_refine_ls_number_reflns 3865
_refine_ls_number_restraints 82
_refine_ls_restrained_S_all 1.031
_refine_ls_R_factor_all 0.1053
_refine_ls_R_factor_gt 0.0683
_refine_ls_shift/su_max 0.000
_refine_ls_shift/su_mean 0.000
_refine_ls_structure_factor_coef Fsqd
_refine_ls_weighting_details 'calc w=1/[\s^2^(Fo^2^)+(0.1273P)^2^+0.0000P] where P=(Fo^2^+2Fc^2^)/3'
_refine_ls_weighting_scheme calc
_refine_ls_wR_factor_gt 0.1708
_refine_ls_wR_factor_ref 0.2002
_reflns_number_gt 2650
_reflns_number_total 3865
_reflns_threshold_expression >2sigma(I)
_cod_data_source_file om500660n_si_002.cif
_cod_data_source_block 3-OTf
_cod_original_sg_symbol_H-M P-1
_cod_database_code 4084320

loop_
_symmetry_equiv_pos_as_xyz
'x, y, z'
'-x, -y, -z'

loop_
_atom_site_label
_atom_site_type_symbol
_atom_site_fract_x
_atom_site_fract_y
_atom_site_fract_z
_atom_site_U_iso_or_equiv
_atom_site_adp_type
_atom_site_occupancy
_atom_site_symmetry_multiplicity
_atom_site_calc_flag
_atom_site_refinement_flags
_atom_site_disorder_assembly
_atom_site_disorder_group
Rh1 Rh 0.12809(7) 1.09259(6) 0.12021(7) 0.0397(3) Uani 1 1 d . . .
O1 O 0.1002(6) 0.9178(5) 0.0155(5) 0.0417(14) Uani 1 1 d . . .
N1 N 0.0423(7) 0.9804(7) 0.2228(6) 0.0422(17) Uani 1 1 d . . .
C1 C 0.1806(10) 0.8256(8) 0.0869(9) 0.044(2) Uani 1 1 d . . .
C2 C 0.2664(10) 0.7556(9) 0.0422(9) 0.049(2) Uani 1 1 d . . .
H2A H 0.2613 0.7692 -0.0407 0.059 Uiso 1 1 calc R . .
C3 C 0.3584(11) 0.6672(9) 0.1170(10) 0.056(2) Uani 1 1 d . . .
H3A H 0.4171 0.6205 0.0856 0.067 Uiso 1 1 calc R . .
C4 C 0.3664(12) 0.6456(11) 0.2363(11) 0.066(3) Uani 1 1 d . . .
H4A H 0.4300 0.5840 0.2876 0.079 Uiso 1 1 calc R . .
C5 C 0.2820(12) 0.7135(9) 0.2814(10) 0.058(3) Uani 1 1 d . . .
H5A H 0.2902 0.7000 0.3653 0.069 Uiso 1 1 calc R . .
C6 C 0.1845(10) 0.8019(8) 0.2072(9) 0.049(2) Uani 1 1 d . . .
C7 C 0.0851(10) 0.8623(9) 0.2571(8) 0.047(2) Uani 1 1 d . . .
C8 C 0.0325(13) 0.7982(10) 0.3341(10) 0.065(3) Uani 1 1 d . . .
H8A H 0.0633 0.7154 0.3589 0.078 Uiso 1 1 calc R . .
C9 C -0.0635(14) 0.8537(11) 0.3744(11) 0.072(3) Uani 1 1 d . . .
H9A H -0.0992 0.8094 0.4269 0.087 Uiso 1 1 calc R . .
C10 C -0.1073(11) 0.9707(10) 0.3398(10) 0.061(3) Uani 1 1 d . . .
H10A H -0.1747 1.0099 0.3666 0.073 Uiso 1 1 calc R . .
C11 C -0.0521(10) 1.0327(9) 0.2644(8) 0.048(2) Uani 1 1 d . . .
H11A H -0.0820 1.1159 0.2407 0.057 Uiso 1 1 calc R . .
C12 C 0.3611(11) 1.1239(9) 0.2244(12) 0.063(3) Uani 1 1 d . . .
C13 C 0.2899(12) 1.1930(11) 0.2877(10) 0.063(3) Uani 1 1 d . . .
C14 C 0.1971(11) 1.2777(9) 0.2045(10) 0.055(3) Uani 1 1 d . . .
C15 C 0.2187(10) 1.2707(9) 0.0894(9) 0.050(2) Uani 1 1 d . . .
C16 C 0.3177(10) 1.1744(10) 0.1013(10) 0.058(3) Uani 1 1 d . . .
C17 C 0.4744(12) 1.0261(14) 0.2763(17) 0.118(6) Uani 1 1 d . . .
H17A H 0.5639 1.0637 0.3480 0.178 Uiso 1 1 calc R . .
H17B H 0.5008 0.9943 0.2084 0.178 Uiso 1 1 calc R . .
H17C H 0.4329 0.9561 0.3067 0.178 Uiso 1 1 calc R . .
C18 C 0.3104(18) 1.1715(16) 0.4229(11) 0.115(6) Uani 1 1 d . . .
H18A H 0.4125 1.1983 0.4836 0.172 Uiso 1 1 calc R . .
H18B H 0.2926 1.0815 0.4314 0.172 Uiso 1 1 calc R . .
H18C H 0.2394 1.2207 0.4415 0.172 Uiso 1 1 calc R . .
C19 C 0.0996(15) 1.3689(11) 0.2317(16) 0.103(5) Uani 1 1 d . . .
H19A H 0.1505 1.4528 0.2546 0.154 Uiso 1 1 calc R . .
H19B H 0.0799 1.3398 0.3032 0.154 Uiso 1 1 calc R . .
H19C H 0.0051 1.3734 0.1549 0.154 Uiso 1 1 calc R . .
C20 C 0.1484(18) 1.3566(13) -0.0191(13) 0.107(5) Uani 1 1 d . . .
H20A H 0.1899 1.4431 0.0093 0.161 Uiso 1 1 calc R . .
H20B H 0.0403 1.3544 -0.0463 0.161 Uiso 1 1 calc R . .
H20C H 0.1691 1.3286 -0.0915 0.161 Uiso 1 1 calc R . .
C21 C 0.3682(15) 1.1343(14) -0.0013(14) 0.104(5) Uani 1 1 d . . .
H21A H 0.4768 1.1472 0.0330 0.155 Uiso 1 1 calc R . .
H21B H 0.3203 1.1851 -0.0767 0.155 Uiso 1 1 calc R . .
H21C H 0.3399 1.0447 -0.0262 0.155 Uiso 1 1 calc R . .
S1 S 0.3301(5) 0.6436(4) 0.7041(4) 0.0520(12) Uani 0.689(7) 1 d PD A 1
O2 O 0.2373(18) 0.7419(12) 0.707(2) 0.140(5) Uani 0.689(7) 1 d PD A 1
O3 O 0.3977(12) 0.6487(11) 0.6175(10) 0.069(2) Uani 0.689(7) 1 d PD A 1
O4 O 0.4333(17) 0.6113(18) 0.8325(11) 0.154(5) Uani 0.689(7) 1 d PDU A 1
C22 C 0.2101(15) 0.5021(15) 0.6495(11) 0.087(6) Uani 0.689(7) 1 d PD A 1
F1 F 0.2853(16) 0.3999(10) 0.6620(17) 0.140(5) Uani 0.689(7) 1 d PD A 1
F2 F 0.1265(10) 0.4844(8) 0.7089(9) 0.069(2) Uani 0.689(7) 1 d PD A 1
F3 F 0.1234(15) 0.5114(15) 0.5274(10) 0.154(5) Uani 0.689(7) 1 d PD A 1
S1' S 0.2448(10) 0.7024(9) 0.6564(8) 0.053(3) Uani 0.311(7) 1 d PD A 5
O2' O 0.0860(14) 0.686(3) 0.584(2) 0.113(7) Uani 0.311(7) 1 d PD A 5
O3' O 0.325(3) 0.719(3) 0.580(2) 0.096(6) Uani 0.311(7) 1 d PD A 5
O4' O 0.294(3) 0.7861(19) 0.7677(18) 0.091(7) Uani 0.311(7) 1 d PD A 5
C22' C 0.2926(18) 0.5501(19) 0.7241(17) 0.087(6) Uani 0.311(7) 1 d PD A 5
F1' F 0.4338(19) 0.562(3) 0.802(2) 0.113(7) Uani 0.311(7) 1 d PDU A 5
F2' F 0.215(3) 0.522(2) 0.787(2) 0.096(6) Uani 0.311(7) 1 d PD A 5
F3' F 0.264(3) 0.4661(19) 0.631(2) 0.091(7) Uani 0.311(7) 1 d PD A 5

loop_
_atom_site_aniso_label
_atom_site_aniso_U_11
_atom_site_aniso_U_22
_atom_site_aniso_U_33
_atom_site_aniso_U_23
_atom_site_aniso_U_13
_atom_site_aniso_U_12
Rh1 0.0307(4) 0.0450(4) 0.0494(5) -0.0117(3) 0.0241(3) -0.0042(3)
O1 0.038(3) 0.044(3) 0.053(4) -0.005(3) 0.029(3) 0.004(3)
N1 0.031(4) 0.057(5) 0.040(4) -0.013(3) 0.017(3) -0.004(3)
C1 0.038(5) 0.049(5) 0.052(5) -0.004(4) 0.026(4) 0.003(4)
C2 0.047(5) 0.055(6) 0.055(6) -0.002(4) 0.030(5) 0.011(4)
C3 0.055(6) 0.050(5) 0.072(7) 0.003(5) 0.035(5) 0.017(5)
C4 0.058(6) 0.071(7) 0.068(7) 0.006(6) 0.026(6) 0.011(5)
C5 0.064(6) 0.058(6) 0.062(6) 0.004(5) 0.037(5) 0.008(5)
C6 0.051(5) 0.045(5) 0.059(6) -0.008(4) 0.032(5) -0.001(4)
C7 0.050(5) 0.054(6) 0.042(5) -0.008(4) 0.026(4) -0.007(4)
C8 0.086(8) 0.057(6) 0.076(7) -0.009(5) 0.059(7) -0.012(5)
C9 0.090(8) 0.070(8) 0.082(8) -0.019(6) 0.064(7) -0.028(6)
C10 0.054(6) 0.073(7) 0.072(7) -0.023(6) 0.045(6) -0.017(5)
C11 0.041(5) 0.054(5) 0.052(5) -0.012(4) 0.024(4) 0.001(4)
C12 0.038(5) 0.051(6) 0.090(8) 0.006(6) 0.020(5) -0.006(4)
C13 0.049(6) 0.084(8) 0.054(6) -0.014(6) 0.025(5) -0.029(6)
C14 0.049(6) 0.049(5) 0.070(7) -0.023(5) 0.032(5) -0.016(5)
C15 0.050(5) 0.046(5) 0.047(5) -0.002(4) 0.015(4) -0.017(4)
C16 0.045(5) 0.064(6) 0.079(7) -0.033(6) 0.045(5) -0.032(5)
C17 0.024(5) 0.094(10) 0.199(17) 0.016(10) 0.011(8) 0.000(6)
C18 0.122(12) 0.151(14) 0.043(7) -0.012(8) 0.016(7) -0.075(11)
C19 0.100(10) 0.051(7) 0.193(15) -0.054(8) 0.102(11) -0.029(6)
C20 0.127(12) 0.077(9) 0.090(10) 0.003(7) 0.024(9) -0.054(9)
C21 0.084(9) 0.135(12) 0.126(11) -0.072(10) 0.086(9) -0.056(8)
S1 0.053(3) 0.050(2) 0.059(2) -0.0110(19) 0.031(2) -0.004(2)
O2 0.144(10) 0.059(7) 0.272(16) -0.037(7) 0.145(12) -0.012(6)
O3 0.070(5) 0.070(5) 0.079(5) -0.007(4) 0.046(4) -0.017(4)
O4 0.151(9) 0.198(12) 0.067(6) -0.015(6) 0.012(6) -0.097(9)
C22 0.060(11) 0.105(15) 0.112(16) -0.059(12) 0.057(11) -0.032(10)
F1 0.144(10) 0.059(7) 0.272(16) -0.037(7) 0.145(12) -0.012(6)
F2 0.070(5) 0.070(5) 0.079(5) -0.007(4) 0.046(4) -0.017(4)
F3 0.151(9) 0.198(12) 0.067(6) -0.015(6) 0.012(6) -0.097(9)
S1' 0.061(6) 0.054(6) 0.048(5) 0.013(4) 0.026(4) 0.008(5)
O2' 0.050(9) 0.160(17) 0.085(12) 0.019(12) -0.014(9) 0.005(11)
O3' 0.093(15) 0.103(15) 0.125(17) 0.049(12) 0.075(14) 0.017(11)
O4' 0.076(12) 0.065(14) 0.143(18) 0.039(12) 0.052(12) 0.030(10)
C22' 0.060(11) 0.105(15) 0.112(16) -0.059(12) 0.057(11) -0.032(10)
F1' 0.050(9) 0.160(17) 0.085(12) 0.019(12) -0.014(9) 0.005(11)
F2' 0.093(15) 0.103(15) 0.125(17) 0.049(12) 0.075(14) 0.017(11)
F3' 0.076(12) 0.065(14) 0.143(18) 0.039(12) 0.052(12) 0.030(10)

loop_
_atom_type_symbol
_atom_type_description
_atom_type_scat_dispersion_real
_atom_type_scat_dispersion_imag
_atom_type_scat_source
C C 0.0033 0.0016 'International Tables Vol C Tables 4.2.6.8 and 6.1.1.4'
H H 0.0000 0.0000 'International Tables Vol C Tables 4.2.6.8 and 6.1.1.4'
N N 0.0061 0.0033 'International Tables Vol C Tables 4.2.6.8 and 6.1.1.4'
O O 0.0106 0.0060 'International Tables Vol C Tables 4.2.6.8 and 6.1.1.4'
F F 0.0171 0.0103 'International Tables Vol C Tables 4.2.6.8 and 6.1.1.4'
S S 0.1246 0.1234 'International Tables Vol C Tables 4.2.6.8 and 6.1.1.4'
Rh Rh -1.1178 0.9187 'International Tables Vol C Tables 4.2.6.8 and 6.1.1.4'

loop_
_geom_angle_atom_site_label_1
_geom_angle_atom_site_label_2
_geom_angle_atom_site_label_3
_geom_angle
_geom_angle_site_symmetry_1
_geom_angle_site_symmetry_3
N1 Rh1 C12 110.5(4) . .
N1 Rh1 C14 112.6(3) . .
C12 Rh1 C14 65.5(4) . .
N1 Rh1 O1 81.3(2) . .
C12 Rh1 O1 104.9(3) . .
C14 Rh1 O1 164.8(3) . .
N1 Rh1 O1 81.6(2) . 2_575
C12 Rh1 O1 167.9(3) . 2_575
C14 Rh1 O1 111.5(3) . 2_575
O1 Rh1 O1 75.4(2) . 2_575
N1 Rh1 C13 94.4(3) . .
C12 Rh1 C13 39.0(4) . .
C14 Rh1 C13 38.0(4) . .
O1 Rh1 C13 139.3(4) . .
O1 Rh1 C13 144.3(4) 2_575 .
N1 Rh1 C16 149.1(4) . .
C12 Rh1 C16 39.0(4) . .
C14 Rh1 C16 65.1(3) . .
O1 Rh1 C16 99.9(3) . .
O1 Rh1 C16 128.9(4) 2_575 .
C13 Rh1 C16 64.5(4) . .
N1 Rh1 C15 151.5(3) . .
C12 Rh1 C15 64.7(4) . .
C14 Rh1 C15 39.0(4) . .
O1 Rh1 C15 127.1(3) . .
O1 Rh1 C15 105.2(3) 2_575 .
C13 Rh1 C15 63.7(4) . .
C16 Rh1 C15 38.1(4) . .
C1 O1 Rh1 113.9(5) . .
C1 O1 Rh1 128.1(5) . 2_575
Rh1 O1 Rh1 104.6(2) . 2_575
C11 N1 C7 118.4(8) . .
C11 N1 Rh1 118.0(6) . .
C7 N1 Rh1 123.4(5) . .
O1 C1 C2 119.0(8) . .
O1 C1 C6 121.5(7) . .
C2 C1 C6 119.4(9) . .
C3 C2 C1 120.6(9) . .
C3 C2 H2A 119.7 . .
C1 C2 H2A 119.7 . .
C4 C3 C2 120.6(9) . .
C4 C3 H3A 119.7 . .
C2 C3 H3A 119.7 . .
C3 C4 C5 119.5(10) . .
C3 C4 H4A 120.2 . .
C5 C4 H4A 120.2 . .
C4 C5 C6 121.6(10) . .
C4 C5 H5A 119.2 . .
C6 C5 H5A 119.2 . .
C5 C6 C1 118.2(8) . .
C5 C6 C7 118.5(8) . .
C1 C6 C7 123.2(9) . .
N1 C7 C8 119.9(8) . .
N1 C7 C6 118.7(8) . .
C8 C7 C6 121.4(9) . .
C9 C8 C7 120.3(11) . .
C9 C8 H8A 119.9 . .
C7 C8 H8A 119.9 . .
C10 C9 C8 120.1(10) . .
C10 C9 H9A 119.9 . .
C8 C9 H9A 119.9 . .
C9 C10 C11 118.3(9) . .
C9 C10 H10A 120.8 . .
C11 C10 H10A 120.8 . .
N1 C11 C10 123.0(9) . .
N1 C11 H11A 118.5 . .
C10 C11 H11A 118.5 . .
C13 C12 C16 107.1(9) . .
C13 C12 C17 128.8(13) . .
C16 C12 C17 123.8(12) . .
C13 C12 Rh1 71.4(6) . .
C16 C12 Rh1 71.8(5) . .
C17 C12 Rh1 127.1(8) . .
C14 C13 C12 109.4(9) . .
C14 C13 C18 126.6(12) . .
C12 C13 C18 124.0(13) . .
C14 C13 Rh1 70.5(5) . .
C12 C13 Rh1 69.6(6) . .
C18 C13 Rh1 124.5(7) . .
C13 C14 C15 107.5(9) . .
C13 C14 C19 127.2(11) . .
C15 C14 C19 125.2(11) . .
C13 C14 Rh1 71.5(6) . .
C15 C14 Rh1 72.3(5) . .
C19 C14 Rh1 125.2(7) . .
C16 C15 C14 108.0(9) . .
C16 C15 C20 128.5(11) . .
C14 C15 C20 123.6(11) . .
C16 C15 Rh1 70.1(5) . .
C14 C15 Rh1 68.8(5) . .
C20 C15 Rh1 128.2(7) . .
C15 C16 C12 107.9(8) . .
C15 C16 C21 125.0(12) . .
C12 C16 C21 127.1(12) . .
C15 C16 Rh1 71.8(5) . .
C12 C16 Rh1 69.2(5) . .
C21 C16 Rh1 124.9(7) . .
C12 C17 H17A 109.5 . .
C12 C17 H17B 109.5 . .
H17A C17 H17B 109.5 . .
C12 C17 H17C 109.5 . .
H17A C17 H17C 109.5 . .
H17B C17 H17C 109.5 . .
C13 C18 H18A 109.5 . .
C13 C18 H18B 109.5 . .
H18A C18 H18B 109.5 . .
C13 C18 H18C 109.5 . .
H18A C18 H18C 109.5 . .
H18B C18 H18C 109.5 . .
C14 C19 H19A 109.5 . .
C14 C19 H19B 109.5 . .
H19A C19 H19B 109.5 . .
C14 C19 H19C 109.5 . .
H19A C19 H19C 109.5 . .
H19B C19 H19C 109.5 . .
C15 C20 H20A 109.5 . .
C15 C20 H20B 109.5 . .
H20A C20 H20B 109.5 . .
C15 C20 H20C 109.5 . .
H20A C20 H20C 109.5 . .
H20B C20 H20C 109.5 . .
C16 C21 H21A 109.5 . .
C16 C21 H21B 109.5 . .
H21A C21 H21B 109.5 . .
C16 C21 H21C 109.5 . .
H21A C21 H21C 109.5 . .
H21B C21 H21C 109.5 . .
O2 S1 O3 119.1(8) . .
O2 S1 O4 112.0(9) . .
O3 S1 O4 112.9(8) . .
O2 S1 C22 105.9(8) . .
O3 S1 C22 103.3(5) . .
O4 S1 C22 101.3(8) . .
F2 C22 F3 108.1(11) . .
F2 C22 F1 106.7(11) . .
F3 C22 F1 107.9(12) . .
F2 C22 S1 113.9(9) . .
F3 C22 S1 107.8(10) . .
F1 C22 S1 112.3(10) . .
O4' S1' O3' 114.5(10) . .
O4' S1' O2' 115.6(11) . .
O3' S1' O2' 114.1(10) . .
O4' S1' C22' 102.9(11) . .
O3' S1' C22' 105.5(12) . .
O2' S1' C22' 102.1(13) . .
F2' C22' F1' 110.4(14) . .
F2' C22' F3' 109.9(14) . .
F1' C22' F3' 112.9(14) . .
F2' C22' S1' 109.8(14) . .
F1' C22' S1' 105.2(17) . .
F3' C22' S1' 108.5(15) . .

loop_
_geom_bond_atom_site_label_1
_geom_bond_atom_site_label_2
_geom_bond_distance
_geom_bond_site_symmetry_2
Rh1 N1 2.100(7) .
Rh1 C12 2.110(10) .
Rh1 C14 2.121(9) .
Rh1 O1 2.125(5) .
Rh1 O1 2.130(6) 2_575
Rh1 C13 2.134(10) .
Rh1 C16 2.145(8) .
Rh1 C15 2.168(9) .
O1 C1 1.343(11) .
O1 Rh1 2.130(6) 2_575
N1 C11 1.347(10) .
N1 C7 1.349(12) .
C1 C2 1.390(11) .
C1 C6 1.399(13) .
C2 C3 1.372(13) .
C2 H2A 0.9500 .
C3 C4 1.369(14) .
C3 H3A 0.9500 .
C4 C5 1.370(14) .
C4 H4A 0.9500 .
C5 C6 1.393(14) .
C5 H5A 0.9500 .
C6 C7 1.490(12) .
C7 C8 1.389(13) .
C8 C9 1.366(15) .
C8 H8A 0.9500 .
C9 C10 1.342(16) .
C9 H9A 0.9500 .
C10 C11 1.380(13) .
C10 H10A 0.9500 .
C11 H11A 0.9500 .
C12 C13 1.418(15) .
C12 C16 1.421(15) .
C12 C17 1.494(16) .
C13 C14 1.385(15) .
C13 C18 1.507(15) .
C14 C15 1.431(13) .
C14 C19 1.506(14) .
C15 C16 1.409(14) .
C15 C20 1.496(17) .
C16 C21 1.521(13) .
C17 H17A 0.9800 .
C17 H17B 0.9800 .
C17 H17C 0.9800 .
C18 H18A 0.9800 .
C18 H18B 0.9800 .
C18 H18C 0.9800 .
C19 H19A 0.9800 .
C19 H19B 0.9800 .
C19 H19C 0.9800 .
C20 H20A 0.9800 .
C20 H20B 0.9800 .
C20 H20C 0.9800 .
C21 H21A 0.9800 .
C21 H21B 0.9800 .
C21 H21C 0.9800 .
S1 O2 1.420(9) .
S1 O3 1.421(8) .
S1 O4 1.452(10) .
S1 C22 1.804(17) .
C22 F2 1.294(10) .
C22 F3 1.306(10) .
C22 F1 1.312(10) .
S1' O4' 1.428(10) .
S1' O3' 1.434(10) .
S1' O2' 1.436(10) .
S1' C22' 1.801(19) .
C22' F2' 1.298(11) .
C22' F1' 1.301(11) .
C22' F3' 1.303(11) .

loop_
_geom_torsion_atom_site_label_1
_geom_torsion_atom_site_label_2
_geom_torsion_atom_site_label_3
_geom_torsion_atom_site_label_4
_geom_torsion
_geom_torsion_site_symmetry_1
_geom_torsion_site_symmetry_4
N1 Rh1 O1 C1 -60.8(5) . .
C12 Rh1 O1 C1 48.2(6) . .
C14 Rh1 O1 C1 96.7(14) . .
O1 Rh1 O1 C1 -144.3(6) 2_575 .
C13 Rh1 O1 C1 25.8(7) . .
C16 Rh1 O1 C1 87.8(6) . .
C15 Rh1 O1 C1 117.4(6) . .
N1 Rh1 O1 Rh1 83.5(3) . 2_575
C12 Rh1 O1 Rh1 -167.5(4) . 2_575
C14 Rh1 O1 Rh1 -119.0(13) . 2_575
O1 Rh1 O1 Rh1 0.0 2_575 2_575
C13 Rh1 O1 Rh1 170.1(4) . 2_575
C16 Rh1 O1 Rh1 -127.8(4) . 2_575
C15 Rh1 O1 Rh1 -98.2(4) . 2_575
C12 Rh1 N1 C11 114.9(7) . .
C14 Rh1 N1 C11 43.8(7) . .
O1 Rh1 N1 C11 -142.4(6) . .
O1 Rh1 N1 C11 -66.0(6) 2_575 .
C13 Rh1 N1 C11 78.3(7) . .
C16 Rh1 N1 C11 122.9(7) . .
C15 Rh1 N1 C11 40.5(10) . .
C12 Rh1 N1 C7 -60.1(7) . .
C14 Rh1 N1 C7 -131.2(7) . .
O1 Rh1 N1 C7 42.6(6) . .
O1 Rh1 N1 C7 119.0(7) 2_575 .
C13 Rh1 N1 C7 -96.7(7) . .
C16 Rh1 N1 C7 -52.1(9) . .
C15 Rh1 N1 C7 -134.5(8) . .
Rh1 O1 C1 C2 -131.0(7) . .
Rh1 O1 C1 C2 94.9(9) 2_575 .
Rh1 O1 C1 C6 46.5(10) . .
Rh1 O1 C1 C6 -87.7(9) 2_575 .
O1 C1 C2 C3 175.1(8) . .
C6 C1 C2 C3 -2.4(14) . .
C1 C2 C3 C4 0.5(15) . .
C2 C3 C4 C5 -0.3(16) . .
C3 C4 C5 C6 1.9(17) . .
C4 C5 C6 C1 -3.7(15) . .
C4 C5 C6 C7 173.7(9) . .
O1 C1 C6 C5 -173.6(8) . .
C2 C1 C6 C5 3.8(13) . .
O1 C1 C6 C7 9.1(14) . .
C2 C1 C6 C7 -173.4(8) . .
C11 N1 C7 C8 -0.4(13) . .
Rh1 N1 C7 C8 174.6(7) . .
C11 N1 C7 C6 177.6(8) . .
Rh1 N1 C7 C6 -7.4(11) . .
C5 C6 C7 N1 150.7(9) . .
C1 C6 C7 N1 -32.0(13) . .
C5 C6 C7 C8 -31.4(13) . .
C1 C6 C7 C8 145.9(10) . .
N1 C7 C8 C9 0.6(15) . .
C6 C7 C8 C9 -177.3(10) . .
C7 C8 C9 C10 -0.1(17) . .
C8 C9 C10 C11 -0.6(17) . .
C7 N1 C11 C10 -0.3(13) . .
Rh1 N1 C11 C10 -175.6(7) . .
C9 C10 C11 N1 0.8(15) . .
N1 Rh1 C12 C13 -70.7(7) . .
C14 Rh1 C12 C13 35.7(6) . .
O1 Rh1 C12 C13 -156.8(6) . .
O1 Rh1 C12 C13 113.5(16) 2_575 .
C16 Rh1 C12 C13 115.9(9) . .
C15 Rh1 C12 C13 78.8(7) . .
N1 Rh1 C12 C16 173.5(5) . .
C14 Rh1 C12 C16 -80.2(6) . .
O1 Rh1 C12 C16 87.3(6) . .
O1 Rh1 C12 C16 -2.4(19) 2_575 .
C13 Rh1 C12 C16 -115.9(9) . .
C15 Rh1 C12 C16 -37.0(5) . .
N1 Rh1 C12 C17 54.4(13) . .
C14 Rh1 C12 C17 160.8(14) . .
O1 Rh1 C12 C17 -31.7(14) . .
O1 Rh1 C12 C17 -121.4(16) 2_575 .
C13 Rh1 C12 C17 125.1(16) . .
C16 Rh1 C12 C17 -119.0(15) . .
C15 Rh1 C12 C17 -156.1(14) . .
C16 C12 C13 C14 4.0(11) . .
C17 C12 C13 C14 177.5(10) . .
Rh1 C12 C13 C14 -59.4(7) . .
C16 C12 C13 C18 -178.1(9) . .
C17 C12 C13 C18 -4.5(17) . .
Rh1 C12 C13 C18 118.5(10) . .
C16 C12 C13 Rh1 63.4(6) . .
C17 C12 C13 Rh1 -123.1(11) . .
N1 Rh1 C13 C14 -121.9(6) . .
C12 Rh1 C13 C14 120.5(9) . .
O1 Rh1 C13 C14 156.3(5) . .
O1 Rh1 C13 C14 -40.2(8) 2_575 .
C16 Rh1 C13 C14 81.6(6) . .
C15 Rh1 C13 C14 39.1(6) . .
N1 Rh1 C13 C12 117.6(6) . .
C14 Rh1 C13 C12 -120.5(9) . .
O1 Rh1 C13 C12 35.8(8) . .
O1 Rh1 C13 C12 -160.7(5) 2_575 .
C16 Rh1 C13 C12 -38.9(6) . .
C15 Rh1 C13 C12 -81.4(7) . .
N1 Rh1 C13 C18 -0.3(13) . .
C12 Rh1 C13 C18 -117.9(15) . .
C14 Rh1 C13 C18 121.6(14) . .
O1 Rh1 C13 C18 -82.1(13) . .
O1 Rh1 C13 C18 81.4(14) 2_575 .
C16 Rh1 C13 C18 -156.7(14) . .
C15 Rh1 C13 C18 160.7(14) . .
C12 C13 C14 C15 -4.9(10) . .
C18 C13 C14 C15 177.2(10) . .
Rh1 C13 C14 C15 -63.8(6) . .
C12 C13 C14 C19 179.5(9) . .
C18 C13 C14 C19 1.6(16) . .
Rh1 C13 C14 C19 120.6(10) . .
C12 C13 C14 Rh1 58.9(7) . .
C18 C13 C14 Rh1 -119.0(10) . .
N1 Rh1 C14 C13 66.5(6) . .
C12 Rh1 C14 C13 -36.6(6) . .
O1 Rh1 C14 C13 -89.4(14) . .
O1 Rh1 C14 C13 156.1(5) 2_575 .
C16 Rh1 C14 C13 -79.7(6) . .
C15 Rh1 C14 C13 -116.0(8) . .
N1 Rh1 C14 C15 -177.5(5) . .
C12 Rh1 C14 C15 79.4(6) . .
O1 Rh1 C14 C15 26.7(16) . .
O1 Rh1 C14 C15 -87.8(6) 2_575 .
C13 Rh1 C14 C15 116.0(8) . .
C16 Rh1 C14 C15 36.3(6) . .
N1 Rh1 C14 C19 -56.5(12) . .
C12 Rh1 C14 C19 -159.6(13) . .
O1 Rh1 C14 C19 147.7(12) . .
O1 Rh1 C14 C19 33.2(12) 2_575 .
C13 Rh1 C14 C19 -123.0(13) . .
C16 Rh1 C14 C19 157.3(13) . .
C15 Rh1 C14 C19 121.0(14) . .
C13 C14 C15 C16 4.0(10) . .
C19 C14 C15 C16 179.7(9) . .
Rh1 C14 C15 C16 -59.3(6) . .
C13 C14 C15 C20 -174.2(9) . .
C19 C14 C15 C20 1.5(15) . .
Rh1 C14 C15 C20 122.5(9) . .
C13 C14 C15 Rh1 63.3(6) . .
C19 C14 C15 Rh1 -121.0(9) . .
N1 Rh1 C15 C16 124.4(8) . .
C12 Rh1 C15 C16 37.9(6) . .
C14 Rh1 C15 C16 119.5(8) . .
O1 Rh1 C15 C16 -52.0(7) . .
O1 Rh1 C15 C16 -135.0(5) 2_575 .
C13 Rh1 C15 C16 81.4(6) . .
N1 Rh1 C15 C14 4.8(10) . .
C12 Rh1 C15 C14 -81.6(7) . .
O1 Rh1 C15 C14 -171.5(5) . .
O1 Rh1 C15 C14 105.5(6) 2_575 .
C13 Rh1 C15 C14 -38.1(6) . .
C16 Rh1 C15 C14 -119.5(8) . .
N1 Rh1 C15 C20 -111.8(12) . .
C12 Rh1 C15 C20 161.7(13) . .
C14 Rh1 C15 C20 -116.7(14) . .
O1 Rh1 C15 C20 71.8(12) . .
O1 Rh1 C15 C20 -11.2(12) 2_575 .
C13 Rh1 C15 C20 -154.8(13) . .
C16 Rh1 C15 C20 123.8(14) . .
C14 C15 C16 C12 -1.6(10) . .
C20 C15 C16 C12 176.5(9) . .
Rh1 C15 C16 C12 -60.0(6) . .
C14 C15 C16 C21 178.8(8) . .
C20 C15 C16 C21 -3.1(15) . .
Rh1 C15 C16 C21 120.3(9) . .
C14 C15 C16 Rh1 58.5(6) . .
C20 C15 C16 Rh1 -123.4(10) . .
C13 C12 C16 C15 -1.4(10) . .
C17 C12 C16 C15 -175.3(9) . .
Rh1 C12 C16 C15 61.7(6) . .
C13 C12 C16 C21 178.2(9) . .
C17 C12 C16 C21 4.3(16) . .
Rh1 C12 C16 C21 -118.7(9) . .
C13 C12 C16 Rh1 -63.1(6) . .
C17 C12 C16 Rh1 122.9(10) . .
N1 Rh1 C16 C15 -130.1(7) . .
C12 Rh1 C16 C15 -118.1(8) . .
C14 Rh1 C16 C15 -37.1(6) . .
O1 Rh1 C16 C15 140.4(5) . .
O1 Rh1 C16 C15 61.2(6) 2_575 .
C13 Rh1 C16 C15 -79.2(6) . .
N1 Rh1 C16 C12 -12.0(9) . .
C14 Rh1 C16 C12 81.1(7) . .
O1 Rh1 C16 C12 -101.5(6) . .
O1 Rh1 C16 C12 179.4(5) 2_575 .
C13 Rh1 C16 C12 38.9(6) . .
C15 Rh1 C16 C12 118.1(8) . .
N1 Rh1 C16 C21 109.5(12) . .
C12 Rh1 C16 C21 121.4(14) . .
C14 Rh1 C16 C21 -157.5(13) . .
O1 Rh1 C16 C21 20.0(12) . .
O1 Rh1 C16 C21 -59.2(13) 2_575 .
C13 Rh1 C16 C21 160.3(13) . .
C15 Rh1 C16 C21 -120.4(14) . .
O2 S1 C22 F2 -48.4(12) . .
O3 S1 C22 F2 -174.3(9) . .
O4 S1 C22 F2 68.6(11) . .
O2 S1 C22 F3 71.5(12) . .
O3 S1 C22 F3 -54.4(10) . .
O4 S1 C22 F3 -171.5(11) . .
O2 S1 C22 F1 -169.8(11) . .
O3 S1 C22 F1 64.3(10) . .
O4 S1 C22 F1 -52.8(11) . .
O4' S1' C22' F2' 65.2(15) . .
O3' S1' C22' F2' -174.5(16) . .
O2' S1' C22' F2' -55.0(16) . .
O4' S1' C22' F1' -53.6(15) . .
O3' S1' C22' F1' 66.7(16) . .
O2' S1' C22' F1' -173.7(15) . .
O4' S1' C22' F3' -174.7(15) . .
O3' S1' C22' F3' -54.4(16) . .
O2' S1' C22' F3' 65.1(15) . .
